data_6000734
loop_
_publ_author_name
'Guillou, N.'
'Ferey, G.'

_publ_section_title
;
 Hydrothermal synthesis and structural characterization of two layered
 diamine pentamolybdates: (C2H10N2) [Mo5O16] and (C4H12N2) [Mo5O16]
;
_journal_name_full 'Journal of Solid State Chemistry'
_journal_page_first 240
_journal_page_last 246
_journal_paper_doi 10.1006/jssc.1999.8244
_journal_volume 147
_journal_year 1999
_chemical_formula_sum 'C4 H12 Mo5 N2 O16'
_chemical_formula_weight 823.86
_space_group_IT_number 15
_space_group_name_Hall '-C 2yc'
_space_group_name_H-M_alt 'C 1 2/c 1'
_cell_angle_alpha 90.000
_cell_angle_beta 115.960(1)
_cell_angle_gamma 90.000
_cell_formula_units_Z 4
_cell_length_a 23.3997(3)
_cell_length_b 5.6222(1)
_cell_length_c 14.4131(2)
_cell_volume 1704.83(4)
_diffrn_ambient_temperature 293(2)
_diffrn_radiation_wavelength 0.71073
_diffrn_reflns_limit_h_max 26
_diffrn_reflns_limit_h_min -33
_diffrn_reflns_limit_k_max 8
_diffrn_reflns_limit_k_min -8
_diffrn_reflns_limit_l_max 20
_diffrn_reflns_limit_l_min -20
_diffrn_reflns_number 6246
_diffrn_reflns_theta_max 1.94
_diffrn_reflns_theta_min 30.87
_exptl_crystal_density_diffrn 3.21
_exptl_crystal_density_meas 3.242(5)
_exptl_crystal_F_000 1552
_exptl_crystal_size_max 0.16
_exptl_crystal_size_mid 0.1
_exptl_crystal_size_min 0.04
_refine_ls_extinction_coef 0.00088(5)
_refine_ls_number_parameters 124
_refine_ls_number_reflns 2492
_refine_ls_number_restraints 0
_refine_ls_R_factor_all 0.0256
_refine_ls_R_factor_gt 0.0208
_refine_ls_wR_factor_all 0.0514
_refine_ls_wR_factor_gt 0.0495
_cod_database_code 6000734

loop_
_space_group_symop_operation_xyz
x,y,z
-x,y,-z+1/2
-x,-y,-z
x,-y,z-1/2
x+1/2,y+1/2,z
-x+1/2,y+1/2,-z+1/2
-x+1/2,-y+1/2,-z
x+1/2,-y+1/2,z-1/2

loop_
_atom_site_label
_atom_site_fract_x
_atom_site_fract_y
_atom_site_fract_z
_atom_site_U_iso_or_equiv
_atom_site_refinement_flags_posn
Mo(1) 0.0000 0.6396(1) 0.2500 0.009(1) .
Mo(2) 0.0538(1) 1.1691(1) 0.4795(1) 0.009(1) .
Mo(3) 0.0929(1) 0.2825(1) 0.1907(1) 0.010(1) .
O(1) 0.0240(1) 0.8277(3) 0.3546(1) 0.014(1) .
O(2) 0.0100(1) 1.3280(3) 0.3553(1) 0.012(1) .
O(3) 0.0846(1) 0.5429(3) 0.2720(1) 0.012(1) .
O(4) 0.0666(1) 1.3927(3) 0.5674(1) 0.016(1) .
O(5) 0.0480(1) 0.1094(3) 0.0598(1) 0.012(1) .
O(6) 0.1284(1) 1.1156(3) 0.4884(2) 0.017(1) .
O(7) 0.1669(1) 0.3361(4) 0.1984(2) 0.023(1) .
O(8) 0.1069(1) 0.0535(3) 0.2740(2) 0.021(1) .
N 0.1850(1) 0.7481(4) 0.4249(2) 0.019(1) .
C(1) 0.2068(1) 1.5917(5) 0.5166(2) 0.024(1) .
C(2) 0.2369(1) -0.2007(6) 0.3936(2) 0.026(1) .
H(0A) 0.1708(1) 0.8859(4) 0.4389(2) 0.023 D
H(0B) 0.1523(1) 0.6779(4) 0.3721(2) 0.023 D
H(1A) 0.2188(1) 1.4379(5) 0.5001(2) 0.029 D
H(1B) 0.1724(1) 1.5673(5) 0.5359(2) 0.029 D
H(2A) 0.2215(1) -0.0918(6) 0.3355(2) 0.031 D
H(2B) 0.2498(1) -0.3469(6) 0.3724(2) 0.031 D
